data_4304185
loop_
_publ_author_name
'Jennifer Scott'
'Indu Vidyaratne'
'Ilia Korobkov'
'Sandro Gambarotta'
'Peter H. M. Budzelaar'

_publ_section_title
;
Multiple Pathways for Dinitrogen Activation during the Reduction of an Fe
Bis(iminepyridine) Complex
;
_journal_name_full 'Inorganic Chemistry'
_journal_page_first 896
_journal_page_last 911
_journal_paper_doi 10.1021/ic701643d
_journal_volume 47
_journal_year 2008
_chemical_formula_sum 'C37 H50 Fe N5 Na O'
_chemical_formula_weight 659.66
_chemical_name_systematic
; 
 ? 
;
_space_group_IT_number 14
_symmetry_cell_setting monoclinic
_symmetry_space_group_name_Hall '-P 2ybc'
_symmetry_space_group_name_H-M 'P 1 21/c 1'
_atom_sites_solution_hydrogens geom
_atom_sites_solution_primary direct
_atom_sites_solution_secondary difmap
_audit_creation_method SHELXL-97
_cell_angle_alpha 90.00
_cell_angle_beta 98.545(6)
_cell_angle_gamma 90.00
_cell_formula_units_Z 4
_cell_length_a 11.816(4)
_cell_length_b 16.736(5)
_cell_length_c 18.701(6)
_cell_measurement_reflns_used 207
_cell_measurement_temperature 213(2)
_cell_measurement_theta_max 26.43
_cell_measurement_theta_min 1.64
_cell_volume 3657(2)
_computing_cell_refinement 'Bruker SMART'
_computing_data_collection 'Bruker SMART'
_computing_data_reduction 'Bruker SAINT'
_computing_molecular_graphics 'Bruker SHELXTL'
_computing_publication_material 'Bruker SHELXTL'
_computing_structure_refinement 'SHELXL-97 (Sheldrick, 1997)'
_computing_structure_solution 'SHELXS-97 (Sheldrick, 1990)'
_diffrn_ambient_temperature 213(2)
_diffrn_measured_fraction_theta_full 0.980
_diffrn_measured_fraction_theta_max 0.980
_diffrn_measurement_device_type 'CCD area detector'
_diffrn_measurement_method 'phi and omega scans'
_diffrn_radiation_monochromator graphite
_diffrn_radiation_source 'fine-focus sealed tube'
_diffrn_radiation_type MoK\a
_diffrn_radiation_wavelength 0.71073
_diffrn_reflns_av_R_equivalents 0.0504
_diffrn_reflns_av_sigmaI/netI 0.0526
_diffrn_reflns_limit_h_max 14
_diffrn_reflns_limit_h_min -14
_diffrn_reflns_limit_k_max 20
_diffrn_reflns_limit_k_min -20
_diffrn_reflns_limit_l_max 23
_diffrn_reflns_limit_l_min -23
_diffrn_reflns_number 27984
_diffrn_reflns_theta_full 26.43
_diffrn_reflns_theta_max 26.43
_diffrn_reflns_theta_min 1.64
_diffrn_standards_decay_% <1
_exptl_absorpt_coefficient_mu 0.459
_exptl_absorpt_correction_T_max 0.8940
_exptl_absorpt_correction_T_min 0.8378
_exptl_absorpt_correction_type multi-scan
_exptl_absorpt_process_details 'SADABS, Bruker (2000)'
_exptl_crystal_colour dk_brown
_exptl_crystal_density_diffrn 1.198
_exptl_crystal_density_method 'not measured'
_exptl_crystal_description block
_exptl_crystal_F_000 1408
_exptl_crystal_size_max 0.40
_exptl_crystal_size_mid 0.35
_exptl_crystal_size_min 0.25
_refine_diff_density_max 0.471
_refine_diff_density_min -0.555
_refine_diff_density_rms 0.056
_refine_ls_extinction_method none
_refine_ls_goodness_of_fit_ref 1.085
_refine_ls_hydrogen_treatment constr
_refine_ls_matrix_type full
_refine_ls_number_parameters 406
_refine_ls_number_reflns 7376
_refine_ls_number_restraints 0
_refine_ls_restrained_S_all 1.085
_refine_ls_R_factor_all 0.1005
_refine_ls_R_factor_gt 0.0723
_refine_ls_shift/su_max 0.001
_refine_ls_shift/su_mean 0.001
_refine_ls_structure_factor_coef Fsqd
_refine_ls_weighting_details 'calc w=1/[\s^2^(Fo^2^)+(0.0678P)^2^+3.1542P] where P=(Fo^2^+2Fc^2^)/3'
_refine_ls_weighting_scheme calc
_refine_ls_wR_factor_gt 0.1507
_refine_ls_wR_factor_ref 0.1624
_reflns_number_gt 5706
_reflns_number_total 7376
_reflns_threshold_expression >2sigma(I)
_cod_data_source_file ic701643d-file003_1.cif
_cod_data_source_block complex_1_sg2310
_cod_depositor_comments
;
The following automatic conversions were performed:
'_symmetry_cell_setting' value 'Monoclinic' changed to 'monoclinic'
according to '/home/saulius/struct/CIF-dictionaries/cif_core.dic'
dictionary named 'cif_core.dic' version 2.4.1 from 2010-06-29.

Automatic conversion script
Id: cif_fix_enum 1527 2010-12-29 10:47:43Z saulius 
;
_cod_database_code 4304185

loop_
_symmetry_equiv_pos_as_xyz
'x, y, z'
'-x, y+1/2, -z+1/2'
'-x, -y, -z'
'x, -y-1/2, z-1/2'

loop_
_atom_site_label
_atom_site_type_symbol
_atom_site_fract_x
_atom_site_fract_y
_atom_site_fract_z
_atom_site_U_iso_or_equiv
_atom_site_adp_type
_atom_site_occupancy
_atom_site_symmetry_multiplicity
_atom_site_calc_flag
_atom_site_refinement_flags
_atom_site_disorder_assembly
_atom_site_disorder_group
Fe1 Fe 0.38597(4) 0.01770(3) 0.20296(2) 0.03063(15) Uani 1 1 d . . .
Na1 Na 0.65087(17) 0.20227(12) 0.24684(10) 0.0781(6) Uani 1 1 d . . .
N1 N 0.5309(2) -0.02673(15) 0.19231(13) 0.0317(6) Uani 1 1 d . . .
N2 N 0.3385(2) -0.08530(14) 0.17282(13) 0.0293(6) Uani 1 1 d . . .
N3 N 0.2266(2) 0.03033(14) 0.20293(14) 0.0319(6) Uani 1 1 d . . .
N4 N 0.4312(2) 0.11494(19) 0.22697(17) 0.0444(7) Uani 1 1 d . . .
N5 N 0.4595(4) 0.1760(3) 0.2392(3) 0.0877(14) Uani 1 1 d . . .
C1 C 0.6332(3) -0.1489(2) 0.1595(2) 0.0494(9) Uani 1 1 d . . .
H1A H 0.6999 -0.1151 0.1718 0.074 Uiso 1 1 calc R . .
H1B H 0.6276 -0.1655 0.1094 0.074 Uiso 1 1 calc R . .
H1C H 0.6405 -0.1957 0.1905 0.074 Uiso 1 1 calc R . .
C2 C 0.5315(3) -0.10496(18) 0.16964(17) 0.0331(7) Uani 1 1 d . . .
C3 C 0.4184(3) -0.13855(17) 0.15655(16) 0.0319(7) Uani 1 1 d . . .
C4 C 0.3823(3) -0.21392(19) 0.12854(19) 0.0416(8) Uani 1 1 d . . .
H4A H 0.4357 -0.2512 0.1162 0.050 Uiso 1 1 calc R . .
C5 C 0.2664(3) -0.2323(2) 0.1194(2) 0.0459(9) Uani 1 1 d . . .
H5A H 0.2416 -0.2822 0.1001 0.055 Uiso 1 1 calc R . .
C6 C 0.1863(3) -0.17812(19) 0.13836(18) 0.0404(8) Uani 1 1 d . . .
H6A H 0.1084 -0.1919 0.1337 0.049 Uiso 1 1 calc R . .
C7 C 0.2242(3) -0.10270(19) 0.16449(17) 0.0334(7) Uani 1 1 d . . .
C8 C 0.1591(3) -0.03504(18) 0.18338(17) 0.0333(7) Uani 1 1 d . . .
C9 C 0.0380(3) -0.0379(2) 0.1810(2) 0.0491(9) Uani 1 1 d . . .
H9A H -0.0016 0.0075 0.1935 0.059 Uiso 1 1 calc R . .
H9B H -0.0022 -0.0852 0.1670 0.059 Uiso 1 1 calc R . .
C10 C 0.6783(3) 0.0547(2) 0.14721(17) 0.0348(7) Uani 1 1 d . . .
C11 C 0.7780(3) 0.1004(2) 0.1628(2) 0.0433(8) Uani 1 1 d . . .
H11A H 0.8058 0.1275 0.1249 0.052 Uiso 1 1 calc R . .
C12 C 0.8371(3) 0.1069(2) 0.2322(2) 0.0466(9) Uani 1 1 d . . .
H12A H 0.9037 0.1383 0.2414 0.056 Uiso 1 1 calc R . .
C13 C 0.7968(3) 0.0667(2) 0.2878(2) 0.0460(9) Uani 1 1 d . . .
H13A H 0.8373 0.0705 0.3349 0.055 Uiso 1 1 calc R . .
C14 C 0.6978(3) 0.0206(2) 0.27583(18) 0.0386(7) Uani 1 1 d . . .
C15 C 0.6372(3) 0.01533(19) 0.20508(17) 0.0327(7) Uani 1 1 d . . .
C16 C 0.6160(3) 0.0493(2) 0.07023(18) 0.0408(8) Uani 1 1 d . . .
H16A H 0.5593 0.0056 0.0685 0.049 Uiso 1 1 calc R . .
C17 C 0.6972(4) 0.0294(3) 0.0161(2) 0.0626(12) Uani 1 1 d . . .
H17A H 0.7372 -0.0200 0.0303 0.094 Uiso 1 1 calc R . .
H17B H 0.7522 0.0723 0.0156 0.094 Uiso 1 1 calc R . .
H17C H 0.6535 0.0234 -0.0317 0.094 Uiso 1 1 calc R . .
C18 C 0.5511(4) 0.1262(3) 0.0492(2) 0.0601(11) Uani 1 1 d . . .
H18A H 0.4999 0.1376 0.0839 0.090 Uiso 1 1 calc R . .
H18B H 0.5070 0.1203 0.0014 0.090 Uiso 1 1 calc R . .
H18C H 0.6051 0.1699 0.0488 0.090 Uiso 1 1 calc R . .
C19 C 0.6565(4) -0.0243(2) 0.3378(2) 0.0522(9) Uani 1 1 d . . .
H19A H 0.5861 -0.0534 0.3176 0.063 Uiso 1 1 calc R . .
C20 C 0.7427(6) -0.0857(4) 0.3712(3) 0.119(3) Uani 1 1 d . . .
H20A H 0.7599 -0.1223 0.3341 0.179 Uiso 1 1 calc R . .
H20B H 0.7112 -0.1151 0.4083 0.179 Uiso 1 1 calc R . .
H20C H 0.8124 -0.0588 0.3925 0.179 Uiso 1 1 calc R . .
C21 C 0.6259(5) 0.0315(3) 0.3948(3) 0.0860(17) Uani 1 1 d . . .
H21A H 0.5694 0.0697 0.3728 0.129 Uiso 1 1 calc R . .
H21B H 0.6939 0.0597 0.4169 0.129 Uiso 1 1 calc R . .
H21C H 0.5945 0.0012 0.4314 0.129 Uiso 1 1 calc R . .
C22 C 0.1334(3) 0.15506(19) 0.15681(19) 0.0376(8) Uani 1 1 d . . .
C23 C 0.0886(3) 0.2290(2) 0.1710(2) 0.0444(8) Uani 1 1 d . . .
H23A H 0.0611 0.2626 0.1320 0.053 Uiso 1 1 calc R . .
C24 C 0.0831(3) 0.2548(2) 0.2404(2) 0.0486(9) Uani 1 1 d . . .
H24A H 0.0529 0.3054 0.2484 0.058 Uiso 1 1 calc R . .
C25 C 0.1221(3) 0.2057(2) 0.2978(2) 0.0454(9) Uani 1 1 d . . .
H25A H 0.1185 0.2234 0.3451 0.054 Uiso 1 1 calc R . .
C26 C 0.1672(3) 0.1299(2) 0.28719(18) 0.0378(8) Uani 1 1 d . . .
C27 C 0.1726(3) 0.10466(18) 0.21611(17) 0.0317(7) Uani 1 1 d . . .
C28 C 0.1432(3) 0.1311(2) 0.07898(19) 0.0467(9) Uani 1 1 d . . .
H28A H 0.1799 0.0778 0.0806 0.056 Uiso 1 1 calc R . .
C29 C 0.0267(4) 0.1241(4) 0.0321(2) 0.0862(16) Uani 1 1 d . . .
H29A H 0.0369 0.1089 -0.0166 0.129 Uiso 1 1 calc R . .
H29B H -0.0124 0.1752 0.0308 0.129 Uiso 1 1 calc R . .
H29C H -0.0186 0.0839 0.0522 0.129 Uiso 1 1 calc R . .
C30 C 0.2213(5) 0.1897(3) 0.0466(3) 0.0791(15) Uani 1 1 d . . .
H30A H 0.2947 0.1926 0.0775 0.119 Uiso 1 1 calc R . .
H30B H 0.1862 0.2422 0.0427 0.119 Uiso 1 1 calc R . .
H30C H 0.2325 0.1714 -0.0011 0.119 Uiso 1 1 calc R . .
C31 C 0.2094(3) 0.0782(2) 0.35204(19) 0.0469(9) Uani 1 1 d . . .
H31A H 0.2398 0.0284 0.3337 0.056 Uiso 1 1 calc R . .
C32 C 0.1126(4) 0.0545(3) 0.3940(3) 0.0780(14) Uani 1 1 d . . .
H32A H 0.0515 0.0292 0.3614 0.117 Uiso 1 1 calc R . .
H32B H 0.0833 0.1019 0.4149 0.117 Uiso 1 1 calc R . .
H32C H 0.1417 0.0175 0.4323 0.117 Uiso 1 1 calc R . .
C33 C 0.3072(4) 0.1177(3) 0.4022(2) 0.0659(12) Uani 1 1 d . . .
H33A H 0.3678 0.1320 0.3748 0.099 Uiso 1 1 calc R . .
H33B H 0.3367 0.0807 0.4404 0.099 Uiso 1 1 calc R . .
H33C H 0.2793 0.1654 0.4232 0.099 Uiso 1 1 calc R . .
O1 O 0.6800(3) 0.29805(19) 0.17087(17) 0.0743(9) Uani 1 1 d . . .
C34 C 0.5890(6) 0.3454(4) 0.1361(3) 0.101(2) Uani 1 1 d . . .
H34A H 0.5791 0.3933 0.1646 0.122 Uiso 1 1 calc R . .
H34B H 0.5172 0.3150 0.1296 0.122 Uiso 1 1 calc R . .
C35 C 0.6214(8) 0.3676(4) 0.0646(4) 0.129(3) Uani 1 1 d . . .
H35A H 0.6141 0.4254 0.0567 0.155 Uiso 1 1 calc R . .
H35B H 0.5723 0.3401 0.0254 0.155 Uiso 1 1 calc R . .
C36 C 0.7446(8) 0.3416(4) 0.0677(3) 0.126(3) Uani 1 1 d . . .
H36A H 0.7504 0.2939 0.0381 0.152 Uiso 1 1 calc R . .
H36B H 0.7912 0.3843 0.0511 0.152 Uiso 1 1 calc R . .
C37 C 0.7809(5) 0.3241(3) 0.1461(3) 0.0853(15) Uani 1 1 d . . .
H37A H 0.8396 0.2823 0.1527 0.102 Uiso 1 1 calc R . .
H37B H 0.8112 0.3722 0.1721 0.102 Uiso 1 1 calc R . .

loop_
_atom_site_aniso_label
_atom_site_aniso_U_11
_atom_site_aniso_U_22
_atom_site_aniso_U_33
_atom_site_aniso_U_23
_atom_site_aniso_U_13
_atom_site_aniso_U_12
Fe1 0.0291(2) 0.0301(2) 0.0336(3) -0.0035(2) 0.00757(17) 0.00221(19)
Na1 0.0869(13) 0.0898(13) 0.0632(11) 0.0098(10) 0.0296(10) 0.0311(11)
N1 0.0318(13) 0.0328(14) 0.0320(14) -0.0011(11) 0.0099(11) 0.0047(11)
N2 0.0336(14) 0.0261(13) 0.0285(14) 0.0007(10) 0.0055(11) 0.0001(11)
N3 0.0298(13) 0.0297(14) 0.0368(15) -0.0021(11) 0.0067(11) 0.0004(11)
N4 0.0372(16) 0.0430(18) 0.0554(19) -0.0096(15) 0.0147(14) 0.0009(14)
N5 0.079(3) 0.066(3) 0.122(4) -0.031(3) 0.025(3) -0.016(2)
C1 0.050(2) 0.041(2) 0.059(2) -0.0024(17) 0.0123(18) 0.0083(17)
C2 0.0389(17) 0.0305(16) 0.0310(17) 0.0003(13) 0.0088(14) 0.0082(14)
C3 0.0422(18) 0.0248(15) 0.0296(16) 0.0028(13) 0.0087(14) 0.0042(13)
C4 0.052(2) 0.0306(17) 0.043(2) -0.0020(15) 0.0122(17) 0.0028(16)
C5 0.062(2) 0.0287(17) 0.048(2) -0.0050(15) 0.0100(18) -0.0075(17)
C6 0.0452(19) 0.0331(17) 0.043(2) -0.0005(15) 0.0060(16) -0.0083(15)
C7 0.0382(18) 0.0331(16) 0.0292(17) 0.0032(13) 0.0058(14) -0.0023(14)
C8 0.0350(16) 0.0333(17) 0.0318(17) 0.0012(13) 0.0056(13) -0.0007(13)
C9 0.0369(19) 0.044(2) 0.068(3) -0.0076(18) 0.0105(18) -0.0090(16)
C10 0.0323(16) 0.0392(17) 0.0344(18) -0.0055(14) 0.0097(14) 0.0029(14)
C11 0.0353(18) 0.049(2) 0.048(2) -0.0058(17) 0.0137(16) -0.0021(16)
C12 0.0293(17) 0.052(2) 0.057(2) -0.0110(18) 0.0028(17) -0.0003(16)
C13 0.0363(19) 0.054(2) 0.044(2) -0.0108(18) -0.0049(16) 0.0047(17)
C14 0.0399(18) 0.0369(17) 0.0385(18) -0.0028(15) 0.0045(14) 0.0108(15)
C15 0.0339(16) 0.0306(15) 0.0340(17) -0.0058(14) 0.0068(13) 0.0053(14)
C16 0.0412(19) 0.0449(19) 0.0375(19) -0.0031(15) 0.0100(15) -0.0101(16)
C17 0.067(3) 0.084(3) 0.040(2) -0.010(2) 0.0187(19) 0.006(2)
C18 0.061(3) 0.071(3) 0.045(2) -0.004(2) -0.0016(19) 0.008(2)
C19 0.062(2) 0.055(2) 0.037(2) 0.0033(18) -0.0003(17) -0.002(2)
C20 0.185(7) 0.095(4) 0.085(4) 0.049(3) 0.044(4) 0.071(5)
C21 0.123(5) 0.080(3) 0.067(3) 0.010(3) 0.052(3) 0.018(3)
C22 0.0331(17) 0.0367(18) 0.045(2) -0.0003(15) 0.0107(15) 0.0009(14)
C23 0.0402(19) 0.0389(19) 0.055(2) 0.0061(17) 0.0101(17) 0.0054(16)
C24 0.044(2) 0.0367(19) 0.067(3) -0.0099(18) 0.0144(18) 0.0064(16)
C25 0.0409(19) 0.048(2) 0.048(2) -0.0160(18) 0.0102(16) -0.0013(17)
C26 0.0321(17) 0.0396(18) 0.0419(19) -0.0059(15) 0.0062(14) -0.0031(14)
C27 0.0263(15) 0.0319(16) 0.0377(18) -0.0032(14) 0.0076(13) -0.0026(13)
C28 0.055(2) 0.046(2) 0.041(2) 0.0058(16) 0.0159(17) 0.0136(17)
C29 0.074(3) 0.133(5) 0.048(3) -0.018(3) -0.004(2) 0.007(3)
C30 0.101(4) 0.076(3) 0.069(3) 0.009(3) 0.044(3) 0.001(3)
C31 0.051(2) 0.052(2) 0.039(2) -0.0031(17) 0.0091(17) 0.0047(18)
C32 0.069(3) 0.098(4) 0.069(3) 0.025(3) 0.020(2) -0.002(3)
C33 0.064(3) 0.082(3) 0.047(2) 0.002(2) -0.006(2) 0.000(2)
O1 0.086(2) 0.072(2) 0.064(2) 0.0047(16) 0.0092(17) 0.0244(18)
C34 0.126(5) 0.093(4) 0.079(4) -0.003(3) -0.004(3) 0.055(4)
C35 0.194(9) 0.102(5) 0.082(5) 0.030(4) -0.012(5) 0.018(5)
C36 0.203(9) 0.107(5) 0.077(4) -0.011(4) 0.045(5) -0.049(6)
C37 0.107(4) 0.067(3) 0.085(4) 0.000(3) 0.026(3) 0.002(3)

loop_
_atom_type_symbol
_atom_type_description
_atom_type_scat_dispersion_real
_atom_type_scat_dispersion_imag
_atom_type_scat_source
C C 0.0033 0.0016 'International Tables Vol C Tables 4.2.6.8 and 6.1.1.4'
H H 0.0000 0.0000 'International Tables Vol C Tables 4.2.6.8 and 6.1.1.4'
N N 0.0061 0.0033 'International Tables Vol C Tables 4.2.6.8 and 6.1.1.4'
O O 0.0106 0.0060 'International Tables Vol C Tables 4.2.6.8 and 6.1.1.4'
Na Na 0.0362 0.0249 'International Tables Vol C Tables 4.2.6.8 and 6.1.1.4'
Fe Fe 0.3463 0.8444 'International Tables Vol C Tables 4.2.6.8 and 6.1.1.4'

loop_
_geom_angle_atom_site_label_1
_geom_angle_atom_site_label_2
_geom_angle_atom_site_label_3
_geom_angle
_geom_angle_site_symmetry_1
_geom_angle_site_symmetry_3
_geom_angle_publ_flag
N4 Fe1 N2 177.33(13) . . ?
N4 Fe1 N3 99.31(12) . . ?
N2 Fe1 N3 81.33(11) . . ?
N4 Fe1 N1 98.33(12) . . ?
N2 Fe1 N1 80.97(11) . . ?
N3 Fe1 N1 162.29(11) . . ?
O1 Na1 N5 110.31(17) . . ?
O1 Na1 C12 98.81(13) . . ?
N5 Na1 C12 132.64(16) . . ?
O1 Na1 C5 103.09(14) . 2_655 ?
N5 Na1 C5 110.18(15) . 2_655 ?
C12 Na1 C5 97.96(12) . 2_655 ?
O1 Na1 C4 103.13(13) . 2_655 ?
N5 Na1 C4 83.61(14) . 2_655 ?
C12 Na1 C4 125.74(13) . 2_655 ?
C5 Na1 C4 28.87(11) 2_655 2_655 ?
O1 Na1 C13 126.84(14) . . ?
N5 Na1 C13 114.34(16) . . ?
C12 Na1 C13 28.22(11) . . ?
C5 Na1 C13 87.40(11) 2_655 . ?
C4 Na1 C13 109.00(12) 2_655 . ?
O1 Na1 C11 86.27(12) . . ?
N5 Na1 C11 116.25(15) . . ?
C12 Na1 C11 28.24(10) . . ?
C5 Na1 C11 125.62(13) 2_655 . ?
C4 Na1 C11 153.94(13) 2_655 . ?
C13 Na1 C11 48.78(11) . . ?
O1 Na1 N4 119.83(13) . . ?
N5 Na1 N4 19.09(12) . . ?
C12 Na1 N4 113.55(12) . . ?
C5 Na1 N4 119.64(11) 2_655 . ?
C4 Na1 N4 97.11(11) 2_655 . ?
C13 Na1 N4 97.10(11) . . ?
C11 Na1 N4 99.08(11) . . ?
O1 Na1 C14 141.23(12) . . ?
N5 Na1 C14 88.42(15) . . ?
C12 Na1 C14 48.09(11) . . ?
C5 Na1 C14 101.44(11) 2_655 . ?
C4 Na1 C14 112.75(11) 2_655 . ?
C13 Na1 C14 26.40(9) . . ?
C11 Na1 C14 55.00(10) . . ?
N4 Na1 C14 70.74(10) . . ?
C2 N1 C15 118.4(2) . . ?
C2 N1 Fe1 116.7(2) . . ?
C15 N1 Fe1 124.9(2) . . ?
C3 N2 C7 122.7(3) . . ?
C3 N2 Fe1 118.8(2) . . ?
C7 N2 Fe1 118.5(2) . . ?
C8 N3 C27 118.8(3) . . ?
C8 N3 Fe1 116.7(2) . . ?
C27 N3 Fe1 124.3(2) . . ?
N5 N4 Fe1 177.3(4) . . ?
N5 N4 Na1 43.3(3) . . ?
Fe1 N4 Na1 136.17(14) . . ?
N4 N5 Na1 117.6(3) . . ?
N1 C2 C3 112.2(3) . . ?
N1 C2 C1 124.5(3) . . ?
C3 C2 C1 123.3(3) . . ?
N2 C3 C4 119.1(3) . . ?
N2 C3 C2 111.3(3) . . ?
C4 C3 C2 129.6(3) . . ?
C5 C4 C3 118.9(3) . . ?
C5 C4 Na1 74.6(2) . 2_645 ?
C3 C4 Na1 102.2(2) . 2_645 ?
C4 C5 C6 121.3(3) . . ?
C4 C5 Na1 76.6(2) . 2_645 ?
C6 C5 Na1 100.9(2) . 2_645 ?
C5 C6 C7 118.6(3) . . ?
N2 C7 C6 119.4(3) . . ?
N2 C7 C8 111.0(3) . . ?
C6 C7 C8 129.6(3) . . ?
N3 C8 C9 125.2(3) . . ?
N3 C8 C7 112.4(3) . . ?
C9 C8 C7 122.4(3) . . ?
C11 C10 C15 118.1(3) . . ?
C11 C10 C16 120.3(3) . . ?
C15 C10 C16 121.6(3) . . ?
C12 C11 C10 122.1(3) . . ?
C12 C11 Na1 70.9(2) . . ?
C10 C11 Na1 86.9(2) . . ?
C11 C12 C13 119.0(3) . . ?
C11 C12 Na1 80.8(2) . . ?
C13 C12 Na1 80.7(2) . . ?
C12 C13 C14 121.6(3) . . ?
C12 C13 Na1 71.1(2) . . ?
C14 C13 Na1 86.4(2) . . ?
C13 C14 C15 118.9(3) . . ?
C13 C14 C19 120.6(3) . . ?
C15 C14 C19 120.5(3) . . ?
C13 C14 Na1 67.2(2) . . ?
C15 C14 Na1 81.14(19) . . ?
C19 C14 Na1 123.0(2) . . ?
C14 C15 C10 120.3(3) . . ?
C14 C15 N1 119.9(3) . . ?
C10 C15 N1 119.7(3) . . ?
C18 C16 C10 110.5(3) . . ?
C18 C16 C17 110.8(3) . . ?
C10 C16 C17 112.1(3) . . ?
C21 C19 C20 110.4(4) . . ?
C21 C19 C14 111.8(3) . . ?
C20 C19 C14 112.2(4) . . ?
C23 C22 C27 118.2(3) . . ?
C23 C22 C28 120.0(3) . . ?
C27 C22 C28 121.8(3) . . ?
C24 C23 C22 122.1(3) . . ?
C25 C24 C23 119.4(3) . . ?
C24 C25 C26 121.3(3) . . ?
C25 C26 C27 118.5(3) . . ?
C25 C26 C31 119.4(3) . . ?
C27 C26 C31 122.1(3) . . ?
C26 C27 C22 120.4(3) . . ?
C26 C27 N3 120.4(3) . . ?
C22 C27 N3 118.9(3) . . ?
C29 C28 C22 112.2(3) . . ?
C29 C28 C30 111.5(4) . . ?
C22 C28 C30 110.1(3) . . ?
C26 C31 C33 112.0(3) . . ?
C26 C31 C32 112.1(3) . . ?
C33 C31 C32 110.6(4) . . ?
C37 O1 C34 107.3(4) . . ?
C37 O1 Na1 131.1(3) . . ?
C34 O1 Na1 121.6(4) . . ?
O1 C34 C35 105.9(5) . . ?
C34 C35 C36 105.6(5) . . ?
C37 C36 C35 103.1(5) . . ?
O1 C37 C36 104.4(5) . . ?

loop_
_geom_bond_atom_site_label_1
_geom_bond_atom_site_label_2
_geom_bond_distance
_geom_bond_site_symmetry_2
_geom_bond_publ_flag
Fe1 N4 1.750(3) . ?
Fe1 N2 1.874(2) . ?
Fe1 N3 1.894(3) . ?
Fe1 N1 1.904(2) . ?
Na1 O1 2.203(4) . ?
Na1 N5 2.287(5) . ?
Na1 C12 2.764(4) . ?
Na1 C5 2.772(4) 2_655 ?
Na1 C4 2.797(4) 2_655 ?
Na1 C13 2.884(4) . ?
Na1 C11 2.887(4) . ?
Na1 N4 2.954(4) . ?
Na1 C14 3.123(4) . ?
N1 C2 1.376(4) . ?
N1 C15 1.429(4) . ?
N2 C3 1.365(4) . ?
N2 C7 1.367(4) . ?
N3 C8 1.371(4) . ?
N3 C27 1.436(4) . ?
N4 N5 1.090(5) . ?
C1 C2 1.446(5) . ?
C2 C3 1.436(4) . ?
C3 C4 1.408(4) . ?
C4 C5 1.388(5) . ?
C4 Na1 2.797(4) 2_645 ?
C5 C6 1.394(5) . ?
C5 Na1 2.772(4) 2_645 ?
C6 C7 1.403(4) . ?
C7 C8 1.442(4) . ?
C8 C9 1.426(5) . ?
C10 C11 1.398(5) . ?
C10 C15 1.414(4) . ?
C10 C16 1.519(5) . ?
C11 C12 1.384(5) . ?
C12 C13 1.382(5) . ?
C13 C14 1.391(5) . ?
C14 C15 1.410(5) . ?
C14 C19 1.521(5) . ?
C16 C18 1.520(5) . ?
C16 C17 1.530(5) . ?
C19 C21 1.501(6) . ?
C19 C20 1.514(6) . ?
C22 C23 1.387(5) . ?
C22 C27 1.415(5) . ?
C22 C28 1.531(5) . ?
C23 C24 1.379(5) . ?
C24 C25 1.376(5) . ?
C25 C26 1.402(5) . ?
C26 C27 1.405(4) . ?
C26 C31 1.512(5) . ?
C28 C29 1.523(6) . ?
C28 C30 1.532(6) . ?
C31 C33 1.526(5) . ?
C31 C32 1.533(6) . ?
O1 C37 1.411(6) . ?
O1 C34 1.414(6) . ?
C34 C35 1.491(9) . ?
C35 C36 1.512(10) . ?
C36 C37 1.496(8) . ?

loop_
_geom_torsion_atom_site_label_1
_geom_torsion_atom_site_label_2
_geom_torsion_atom_site_label_3
_geom_torsion_atom_site_label_4
_geom_torsion
_geom_torsion_site_symmetry_1
_geom_torsion_site_symmetry_2
_geom_torsion_site_symmetry_3
_geom_torsion_site_symmetry_4
_geom_torsion_publ_flag
N4 Fe1 N1 C2 -177.1(2) . . . . ?
N2 Fe1 N1 C2 0.2(2) . . . . ?
N3 Fe1 N1 C2 -2.2(5) . . . . ?
N4 Fe1 N1 C15 1.9(3) . . . . ?
N2 Fe1 N1 C15 179.3(2) . . . . ?
N3 Fe1 N1 C15 176.9(3) . . . . ?
N4 Fe1 N2 C3 73(3) . . . . ?
N3 Fe1 N2 C3 177.4(2) . . . . ?
N1 Fe1 N2 C3 -1.8(2) . . . . ?
N4 Fe1 N2 C7 -103(3) . . . . ?
N3 Fe1 N2 C7 0.7(2) . . . . ?
N1 Fe1 N2 C7 -178.5(2) . . . . ?
N4 Fe1 N3 C8 177.7(2) . . . . ?
N2 Fe1 N3 C8 0.3(2) . . . . ?
N1 Fe1 N3 C8 2.8(5) . . . . ?
N4 Fe1 N3 C27 3.0(3) . . . . ?
N2 Fe1 N3 C27 -174.4(3) . . . . ?
N1 Fe1 N3 C27 -171.9(3) . . . . ?
N2 Fe1 N4 N5 4(9) . . . . ?
N3 Fe1 N4 N5 -100(7) . . . . ?
N1 Fe1 N4 N5 79(7) . . . . ?
N2 Fe1 N4 Na1 -74(3) . . . . ?
N3 Fe1 N4 Na1 -177.4(2) . . . . ?
N1 Fe1 N4 Na1 1.0(2) . . . . ?
O1 Na1 N4 N5 -64.3(5) . . . . ?
C12 Na1 N4 N5 179.4(4) . . . . ?
C5 Na1 N4 N5 64.5(5) 2_655 . . . ?
C4 Na1 N4 N5 45.3(4) 2_655 . . . ?
C13 Na1 N4 N5 155.5(4) . . . . ?
C11 Na1 N4 N5 -155.2(4) . . . . ?
C14 Na1 N4 N5 157.0(5) . . . . ?
O1 Na1 N4 Fe1 111.8(2) . . . . ?
N5 Na1 N4 Fe1 176.1(6) . . . . ?
C12 Na1 N4 Fe1 -4.4(3) . . . . ?
C5 Na1 N4 Fe1 -119.4(2) 2_655 . . . ?
C4 Na1 N4 Fe1 -138.6(2) 2_655 . . . ?
C13 Na1 N4 Fe1 -28.3(2) . . . . ?
C11 Na1 N4 Fe1 20.9(2) . . . . ?
C14 Na1 N4 Fe1 -26.9(2) . . . . ?
Fe1 N4 N5 Na1 -81(7) . . . . ?
O1 Na1 N5 N4 123.5(4) . . . . ?
C12 Na1 N5 N4 -0.7(5) . . . . ?
C5 Na1 N5 N4 -123.3(4) 2_655 . . . ?
C4 Na1 N5 N4 -134.8(4) 2_655 . . . ?
C13 Na1 N5 N4 -26.8(5) . . . . ?
C11 Na1 N5 N4 27.5(5) . . . . ?
C14 Na1 N5 N4 -21.7(4) . . . . ?
C15 N1 C2 C3 -177.9(3) . . . . ?
Fe1 N1 C2 C3 1.2(3) . . . . ?
C15 N1 C2 C1 1.7(5) . . . . ?
Fe1 N1 C2 C1 -179.1(3) . . . . ?
C7 N2 C3 C4 1.4(4) . . . . ?
Fe1 N2 C3 C4 -175.1(2) . . . . ?
C7 N2 C3 C2 179.5(3) . . . . ?
Fe1 N2 C3 C2 2.9(3) . . . . ?
N1 C2 C3 N2 -2.6(4) . . . . ?
C1 C2 C3 N2 177.8(3) . . . . ?
N1 C2 C3 C4 175.2(3) . . . . ?
C1 C2 C3 C4 -4.4(5) . . . . ?
N2 C3 C4 C5 -1.0(5) . . . . ?
C2 C3 C4 C5 -178.7(3) . . . . ?
N2 C3 C4 Na1 -80.0(3) . . . 2_645 ?
C2 C3 C4 Na1 102.4(3) . . . 2_645 ?
C3 C4 C5 C6 -0.9(5) . . . . ?
Na1 C4 C5 C6 94.8(3) 2_645 . . . ?
C3 C4 C5 Na1 -95.7(3) . . . 2_645 ?
C4 C5 C6 C7 2.4(5) . . . . ?
Na1 C5 C6 C7 83.3(3) 2_645 . . . ?
C3 N2 C7 C6 0.1(4) . . . . ?
Fe1 N2 C7 C6 176.7(2) . . . . ?
C3 N2 C7 C8 -178.1(3) . . . . ?
Fe1 N2 C7 C8 -1.5(3) . . . . ?
C5 C6 C7 N2 -2.0(5) . . . . ?
C5 C6 C7 C8 175.8(3) . . . . ?
C27 N3 C8 C9 -5.9(5) . . . . ?
Fe1 N3 C8 C9 179.0(3) . . . . ?
C27 N3 C8 C7 173.8(3) . . . . ?
Fe1 N3 C8 C7 -1.2(3) . . . . ?
N2 C7 C8 N3 1.7(4) . . . . ?
C6 C7 C8 N3 -176.3(3) . . . . ?
N2 C7 C8 C9 -178.6(3) . . . . ?
C6 C7 C8 C9 3.4(5) . . . . ?
C15 C10 C11 C12 0.8(5) . . . . ?
C16 C10 C11 C12 179.9(3) . . . . ?
C15 C10 C11 Na1 -64.3(3) . . . . ?
C16 C10 C11 Na1 114.7(3) . . . . ?
O1 Na1 C11 C12 116.5(2) . . . . ?
N5 Na1 C11 C12 -132.7(3) . . . . ?
C5 Na1 C11 C12 13.0(3) 2_655 . . . ?
C4 Na1 C11 C12 3.9(4) 2_655 . . . ?
C13 Na1 C11 C12 -32.4(2) . . . . ?
N4 Na1 C11 C12 -123.9(2) . . . . ?
C14 Na1 C11 C12 -65.2(2) . . . . ?
O1 Na1 C11 C10 -118.0(2) . . . . ?
N5 Na1 C11 C10 -7.1(3) . . . . ?
C12 Na1 C11 C10 125.5(3) . . . . ?
C5 Na1 C11 C10 138.6(2) 2_655 . . . ?
C4 Na1 C11 C10 129.4(3) 2_655 . . . ?
C13 Na1 C11 C10 93.2(2) . . . . ?
N4 Na1 C11 C10 1.7(2) . . . . ?
C14 Na1 C11 C10 60.3(2) . . . . ?
C10 C11 C12 C13 0.5(5) . . . . ?
Na1 C11 C12 C13 73.9(3) . . . . ?
C10 C11 C12 Na1 -73.5(3) . . . . ?
O1 Na1 C12 C11 -64.7(2) . . . . ?
N5 Na1 C12 C11 63.7(3) . . . . ?
C5 Na1 C12 C11 -169.3(2) 2_655 . . . ?
C4 Na1 C12 C11 -177.9(2) 2_655 . . . ?
C13 Na1 C12 C11 121.6(3) . . . . ?
N4 Na1 C12 C11 63.4(2) . . . . ?
C14 Na1 C12 C11 92.4(2) . . . . ?
O1 Na1 C12 C13 173.7(2) . . . . ?
N5 Na1 C12 C13 -58.0(3) . . . . ?
C5 Na1 C12 C13 69.1(2) 2_655 . . . ?
C4 Na1 C12 C13 60.5(3) 2_655 . . . ?
C11 Na1 C12 C13 -121.6(3) . . . . ?
N4 Na1 C12 C13 -58.2(2) . . . . ?
C14 Na1 C12 C13 -29.20(19) . . . . ?
C11 C12 C13 C14 -0.8(5) . . . . ?
Na1 C12 C13 C14 73.2(3) . . . . ?
C11 C12 C13 Na1 -74.0(3) . . . . ?
O1 Na1 C13 C12 -7.8(3) . . . . ?
N5 Na1 C13 C12 136.8(2) . . . . ?
C5 Na1 C13 C12 -112.2(2) 2_655 . . . ?
C4 Na1 C13 C12 -131.7(2) 2_655 . . . ?
C11 Na1 C13 C12 32.4(2) . . . . ?
N4 Na1 C13 C12 128.3(2) . . . . ?
C14 Na1 C13 C12 125.2(3) . . . . ?
O1 Na1 C13 C14 -133.0(2) . . . . ?
N5 Na1 C13 C14 11.6(3) . . . . ?
C12 Na1 C13 C14 -125.2(3) . . . . ?
C5 Na1 C13 C14 122.6(2) 2_655 . . . ?
C4 Na1 C13 C14 103.1(2) 2_655 . . . ?
C11 Na1 C13 C14 -92.9(2) . . . . ?
N4 Na1 C13 C14 3.0(2) . . . . ?
C12 C13 C14 C15 -0.2(5) . . . . ?
Na1 C13 C14 C15 65.0(3) . . . . ?
C12 C13 C14 C19 178.9(3) . . . . ?
Na1 C13 C14 C19 -116.0(3) . . . . ?
C12 C13 C14 Na1 -65.2(3) . . . . ?
O1 Na1 C14 C13 69.2(3) . . . . ?
N5 Na1 C14 C13 -169.5(2) . . . . ?
C12 Na1 C14 C13 31.3(2) . . . . ?
C5 Na1 C14 C13 -59.2(2) 2_655 . . . ?
C4 Na1 C14 C13 -87.1(2) 2_655 . . . ?
C11 Na1 C14 C13 66.5(2) . . . . ?
N4 Na1 C14 C13 -176.8(2) . . . . ?
O1 Na1 C14 C15 -57.4(3) . . . . ?
N5 Na1 C14 C15 63.9(2) . . . . ?
C12 Na1 C14 C15 -95.3(2) . . . . ?
C5 Na1 C14 C15 174.20(19) 2_655 . . . ?
C4 Na1 C14 C15 146.32(19) 2_655 . . . ?
C13 Na1 C14 C15 -126.6(3) . . . . ?
C11 Na1 C14 C15 -60.09(19) . . . . ?
N4 Na1 C14 C15 56.57(18) . . . . ?
O1 Na1 C14 C19 -178.2(3) . . . . ?
N5 Na1 C14 C19 -56.9(3) . . . . ?
C12 Na1 C14 C19 143.9(3) . . . . ?
C5 Na1 C14 C19 53.4(3) 2_655 . . . ?
C4 Na1 C14 C19 25.5(3) 2_655 . . . ?
C13 Na1 C14 C19 112.6(4) . . . . ?
C11 Na1 C14 C19 179.1(3) . . . . ?
N4 Na1 C14 C19 -64.2(3) . . . . ?
C13 C14 C15 C10 1.5(5) . . . . ?
C19 C14 C15 C10 -177.6(3) . . . . ?
Na1 C14 C15 C10 59.2(3) . . . . ?
C13 C14 C15 N1 -175.4(3) . . . . ?
C19 C14 C15 N1 5.5(5) . . . . ?
Na1 C14 C15 N1 -117.7(3) . . . . ?
C11 C10 C15 C14 -1.8(5) . . . . ?
C16 C10 C15 C14 179.2(3) . . . . ?
C11 C10 C15 N1 175.1(3) . . . . ?
C16 C10 C15 N1 -3.9(4) . . . . ?
C2 N1 C15 C14 -96.5(3) . . . . ?
Fe1 N1 C15 C14 84.4(3) . . . . ?
C2 N1 C15 C10 86.6(4) . . . . ?
Fe1 N1 C15 C10 -92.5(3) . . . . ?
C11 C10 C16 C18 -75.0(4) . . . . ?
C15 C10 C16 C18 104.0(4) . . . . ?
C11 C10 C16 C17 49.0(4) . . . . ?
C15 C10 C16 C17 -132.0(3) . . . . ?
C13 C14 C19 C21 63.1(5) . . . . ?
C15 C14 C19 C21 -117.9(4) . . . . ?
Na1 C14 C19 C21 -18.1(5) . . . . ?
C13 C14 C19 C20 -61.5(5) . . . . ?
C15 C14 C19 C20 117.6(4) . . . . ?
Na1 C14 C19 C20 -142.7(4) . . . . ?
C27 C22 C23 C24 1.0(5) . . . . ?
C28 C22 C23 C24 -176.8(3) . . . . ?
C22 C23 C24 C25 -0.6(5) . . . . ?
C23 C24 C25 C26 -0.2(5) . . . . ?
C24 C25 C26 C27 0.4(5) . . . . ?
C24 C25 C26 C31 179.8(3) . . . . ?
C25 C26 C27 C22 0.1(5) . . . . ?
C31 C26 C27 C22 -179.3(3) . . . . ?
C25 C26 C27 N3 174.9(3) . . . . ?
C31 C26 C27 N3 -4.5(5) . . . . ?
C23 C22 C27 C26 -0.8(5) . . . . ?
C28 C22 C27 C26 177.1(3) . . . . ?
C23 C22 C27 N3 -175.6(3) . . . . ?
C28 C22 C27 N3 2.2(5) . . . . ?
C8 N3 C27 C26 100.8(4) . . . . ?
Fe1 N3 C27 C26 -84.6(3) . . . . ?
C8 N3 C27 C22 -84.3(4) . . . . ?
Fe1 N3 C27 C22 90.3(3) . . . . ?
C23 C22 C28 C29 -64.2(5) . . . . ?
C27 C22 C28 C29 118.0(4) . . . . ?
C23 C22 C28 C30 60.7(4) . . . . ?
C27 C22 C28 C30 -117.2(4) . . . . ?
C25 C26 C31 C33 -60.8(4) . . . . ?
C27 C26 C31 C33 118.6(4) . . . . ?
C25 C26 C31 C32 64.2(5) . . . . ?
C27 C26 C31 C32 -116.4(4) . . . . ?
N5 Na1 O1 C37 -166.3(4) . . . . ?
C12 Na1 O1 C37 -24.3(4) . . . . ?
C5 Na1 O1 C37 76.0(4) 2_655 . . . ?
C4 Na1 O1 C37 105.7(4) 2_655 . . . ?
C13 Na1 O1 C37 -20.6(5) . . . . ?
C11 Na1 O1 C37 -49.7(4) . . . . ?
N4 Na1 O1 C37 -148.0(4) . . . . ?
C14 Na1 O1 C37 -51.9(5) . . . . ?
N5 Na1 O1 C34 12.4(4) . . . . ?
C12 Na1 O1 C34 154.5(3) . . . . ?
C5 Na1 O1 C34 -105.2(4) 2_655 . . . ?
C4 Na1 O1 C34 -75.5(4) 2_655 . . . ?
C13 Na1 O1 C34 158.2(3) . . . . ?
C11 Na1 O1 C34 129.1(4) . . . . ?
N4 Na1 O1 C34 30.7(4) . . . . ?
C14 Na1 O1 C34 126.9(4) . . . . ?
C37 O1 C34 C35 30.1(6) . . . . ?
Na1 O1 C34 C35 -149.0(4) . . . . ?
O1 C34 C35 C36 -9.5(7) . . . . ?
C34 C35 C36 C37 -12.7(7) . . . . ?
C34 O1 C37 C36 -38.5(6) . . . . ?
Na1 O1 C37 C36 140.4(4) . . . . ?
C35 C36 C37 O1 30.7(6) . . . . ?
